data_2242124
loop_
_publ_author_name
'Frampton, Christopher S.'
'MacNicol, David D.'

_publ_section_title
;
 Structure of Equilenin at 100K: an estrone-related steroid
;
_journal_coeditor_code SU5383
_journal_issue 8
_journal_name_full 'Acta Crystallographica Section E'
_journal_page_first 1223
_journal_page_last 1226
_journal_paper_doi 10.1107/S2056989017010532
_journal_volume 73
_journal_year 2017
_chemical_formula_moiety 'C18 H18 O2'
_chemical_formula_sum 'C18 H18 O2'
_chemical_formula_weight 266.32
_chemical_melting_point 531
_chemical_name_common
;
Equilenin
;
_chemical_name_systematic 3-Hydroxy-13-methyl-11,12,13,14,15,16-hexahydrocyclopenta[<i>a</i>]phenanthren-17-one
_space_group_crystal_system orthorhombic
_space_group_IT_number 19
_space_group_name_Hall 'P 2ac 2ab'
_space_group_name_H-M_alt 'P 21 21 21'
_symmetry_space_group_name_Hall 'P 2ac 2ab'
_symmetry_space_group_name_H-M 'P 21 21 21'
_atom_sites_solution_hydrogens mixed
_atom_sites_solution_primary direct
_atom_sites_solution_secondary difmap
_audit_creation_method SHELXL-2014/6
_cell_angle_alpha 90
_cell_angle_beta 90
_cell_angle_gamma 90
_cell_formula_units_Z 4
_cell_length_a 7.27709(7)
_cell_length_b 7.32686(6)
_cell_length_c 25.5179(2)
_cell_measurement_reflns_used 13177
_cell_measurement_temperature 100.0(10)
_cell_measurement_theta_max 76.3890
_cell_measurement_theta_min 3.4610
_cell_volume 1360.57(2)
_computing_cell_refinement
;
CrysAlis PRO (Rigaku Oxford Diffraction, 2015)
;
_computing_data_collection
;
CrysAlis PRO (Rigaku Oxford Diffraction, 2015)
;
_computing_data_reduction
;
CrysAlis PRO (Rigaku Oxford Diffraction, 2015)
;
_computing_molecular_graphics
;
SHELXTL (Sheldrick, 2008) and <i>Mercury</i> (Macrae <i>et al</i>.,
2008)
;
_computing_publication_material
;
SHELXTL (Sheldrick, 2008) and publCIF (Westrip, 2010)
;
_computing_structure_refinement
;
SHELXL2014 (Sheldrick, 2015)
;
_computing_structure_solution
;
SHELXD2014 (Sheldrick, 2010)
;
_diffrn_ambient_temperature 100.0(10)
_diffrn_detector_area_resol_mean 5.2921
_diffrn_measured_fraction_theta_full 1.000
_diffrn_measured_fraction_theta_max 1.000
_diffrn_measurement_device_type 'Rigaku Oxford Diffraction SuperNova Dualflex AtlasS2'
_diffrn_measurement_method '\w scans'
_diffrn_radiation_type CuK\a
_diffrn_radiation_wavelength 1.54184
_diffrn_reflns_av_R_equivalents 0.0219
_diffrn_reflns_limit_h_max 7
_diffrn_reflns_limit_h_min -9
_diffrn_reflns_limit_k_max 9
_diffrn_reflns_limit_k_min -9
_diffrn_reflns_limit_l_max 31
_diffrn_reflns_limit_l_min -31
_diffrn_reflns_number 16660
_diffrn_reflns_theta_full 67.679
_diffrn_reflns_theta_max 74.465
_diffrn_reflns_theta_min 3.464
_exptl_absorpt_coefficient_mu 0.658
_exptl_absorpt_correction_T_max 0.960
_exptl_absorpt_correction_T_min 0.853
_exptl_absorpt_correction_type multi-scan
_exptl_absorpt_process_details
;
(CrysAlis PRO; Rigaku Oxford Diffraction, 2015)
;
_exptl_crystal_colour Colourless
_exptl_crystal_density_diffrn 1.300
_exptl_crystal_description rod
_exptl_crystal_F_000 568
_exptl_crystal_size_max 0.407
_exptl_crystal_size_mid 0.118
_exptl_crystal_size_min 0.070
_refine_diff_density_max 0.255
_refine_diff_density_min -0.173
_refine_ls_abs_structure_details
;
Flack <i>x</i> determined using 1130 quotients
[(<i>I</i>^+^)-(<i>I</i>^-^)]/[(<i>I</i>^+^)+(<i>I</i>^-^)]
(Parsons <i>et al.</i>,  2013)
;
_refine_ls_abs_structure_Flack -0.05(4)
_refine_ls_extinction_method none
_refine_ls_goodness_of_fit_ref 1.008
_refine_ls_hydrogen_treatment mixed
_refine_ls_matrix_type full
_refine_ls_number_parameters 186
_refine_ls_number_reflns 2769
_refine_ls_number_restraints 0
_refine_ls_restrained_S_all 1.008
_refine_ls_R_factor_all 0.0293
_refine_ls_R_factor_gt 0.0292
_refine_ls_shift/su_max 0.000
_refine_ls_shift/su_mean 0.000
_refine_ls_structure_factor_coef Fsqd
_refine_ls_weighting_details 'w=1/[\s^2^(Fo^2^)+(0.0525P)^2^+0.3100P] where P=(Fo^2^+2Fc^2^)/3'
_refine_ls_weighting_scheme calc
_refine_ls_wR_factor_gt 0.0802
_refine_ls_wR_factor_ref 0.0804
_reflns_number_gt 2754
_reflns_number_total 2769
_reflns_threshold_expression 'I > 2\s(I)'
_cod_data_source_file su5383sup1.cif
_cod_data_source_block I
_cod_database_code 2242124
_shelx_space_group_comment
;
The symmetry employed for this shelxl refinement is uniquely defined
by the following loop, which should always be used as a source of
symmetry information in preference to the above space-group names.
They are only intended as comments.
;
_shelx_estimated_absorpt_t_min 0.776
_shelx_estimated_absorpt_t_max 0.955
_shelxl_version_number 2014/6

loop_
_space_group_symop_operation_xyz
'x, y, z'
'-x+1/2, -y, z+1/2'
'-x, y+1/2, -z+1/2'
'x+1/2, -y+1/2, -z'

loop_
_atom_site_type_symbol
_atom_site_label
_atom_site_fract_x
_atom_site_fract_y
_atom_site_fract_z
_atom_site_U_iso_or_equiv
_atom_site_adp_type
_atom_site_calc_flag
_atom_site_occupancy
O O3 0.06030(17) 0.42177(17) 0.09478(4) 0.0234(3) Uani d 1
H H3A 0.155(4) 0.472(4) 0.0738(10) 0.058(8) Uiso d 1
O O17 0.23720(17) 0.44067(19) 0.51461(4) 0.0277(3) Uani d 1
C C1 -0.0140(2) 0.4004(2) 0.23492(6) 0.0184(3) Uani d 1
H H1A -0.1120 0.3698 0.2579 0.022 Uiso calc 1
C C2 -0.0417(2) 0.3930(2) 0.18189(6) 0.0191(3) Uani d 1
H H2A -0.1585 0.3588 0.1685 0.023 Uiso calc 1
C C3 0.1025(2) 0.4357(2) 0.14700(6) 0.0184(3) Uani d 1
C C4 0.2710(2) 0.4870(2) 0.16578(6) 0.0185(3) Uani d 1
H H4A 0.3673 0.5152 0.1420 0.022 Uiso calc 1
C C5 0.3030(2) 0.4983(2) 0.22075(6) 0.0164(3) Uani d 1
C C6 0.4744(2) 0.5542(2) 0.24123(6) 0.0191(3) Uani d 1
H H6A 0.5719 0.5844 0.2181 0.023 Uiso calc 1
C C7 0.5009(2) 0.5651(2) 0.29424(6) 0.0182(3) Uani d 1
H H7A 0.6172 0.6022 0.3073 0.022 Uiso calc 1
C C8 0.3584(2) 0.5223(2) 0.32991(6) 0.0162(3) Uani d 1
C C9 0.1889(2) 0.4662(2) 0.31167(6) 0.0156(3) Uani d 1
C C10 0.1585(2) 0.4530(2) 0.25640(6) 0.0156(3) Uani d 1
C C11 0.0307(2) 0.4177(2) 0.34819(6) 0.0181(3) Uani d 1
H H11A -0.0010 0.2877 0.3427 0.022 Uiso calc 1
H H11B -0.0777 0.4910 0.3379 0.022 Uiso calc 1
C C12 0.0654(2) 0.4477(2) 0.40723(6) 0.0188(3) Uani d 1
H H12A 0.0321 0.5743 0.4169 0.023 Uiso calc 1
H H12B -0.0125 0.3634 0.4279 0.023 Uiso calc 1
C C13 0.2666(2) 0.4136(2) 0.41985(5) 0.0174(3) Uani d 1
C C14 0.3840(2) 0.5486(2) 0.38816(6) 0.0175(3) Uani d 1
H H14A 0.3364 0.6733 0.3965 0.021 Uiso calc 1
C C15 0.5749(2) 0.5349(3) 0.41347(6) 0.0233(3) Uani d 1
H H15A 0.6510 0.6432 0.4053 0.028 Uiso calc 1
H H15B 0.6404 0.4234 0.4020 0.028 Uiso calc 1
C C16 0.5263(2) 0.5265(3) 0.47245(6) 0.0278(4) Uani d 1
H H16A 0.6101 0.4423 0.4911 0.033 Uiso calc 1
H H16B 0.5360 0.6491 0.4886 0.033 Uiso calc 1
C C17 0.3293(2) 0.4572(2) 0.47493(6) 0.0210(3) Uani d 1
C C18 0.3214(2) 0.2130(2) 0.41011(6) 0.0209(3) Uani d 1
H H18A 0.2300 0.1321 0.4261 0.031 Uiso calc 1
H H18B 0.4422 0.1896 0.4257 0.031 Uiso calc 1
H H18C 0.3269 0.1899 0.3723 0.031 Uiso calc 1

loop_
_atom_site_aniso_label
_atom_site_aniso_U_11
_atom_site_aniso_U_22
_atom_site_aniso_U_33
_atom_site_aniso_U_12
_atom_site_aniso_U_13
_atom_site_aniso_U_23
O3 0.0254(6) 0.0327(6) 0.0121(5) -0.0031(5) -0.0025(4) 0.0006(4)
O17 0.0239(6) 0.0460(7) 0.0131(5) -0.0037(6) 0.0025(4) -0.0009(5)
C1 0.0173(7) 0.0209(7) 0.0170(7) -0.0030(6) 0.0015(6) 0.0020(5)
C2 0.0163(7) 0.0216(7) 0.0193(7) -0.0032(6) -0.0028(6) 0.0011(6)
C3 0.0219(7) 0.0202(7) 0.0132(7) 0.0004(6) -0.0015(6) 0.0014(6)
C4 0.0191(7) 0.0218(7) 0.0146(7) 0.0019(6) 0.0025(6) 0.0023(5)
C5 0.0160(7) 0.0183(7) 0.0149(7) 0.0011(6) 0.0011(5) 0.0020(5)
C6 0.0146(7) 0.0254(8) 0.0171(7) 0.0000(6) 0.0037(6) 0.0035(6)
C7 0.0122(7) 0.0243(8) 0.0182(7) -0.0020(6) -0.0012(6) 0.0030(6)
C8 0.0157(7) 0.0192(7) 0.0136(7) 0.0012(6) 0.0005(5) 0.0017(6)
C9 0.0145(7) 0.0183(7) 0.0141(6) 0.0004(6) 0.0020(5) 0.0019(5)
C10 0.0153(7) 0.0163(7) 0.0152(7) 0.0014(6) 0.0012(5) 0.0014(5)
C11 0.0132(7) 0.0269(8) 0.0142(7) -0.0015(6) 0.0011(5) 0.0009(6)
C12 0.0132(7) 0.0291(8) 0.0143(6) 0.0007(6) 0.0021(5) 0.0000(6)
C13 0.0146(7) 0.0256(7) 0.0121(6) 0.0002(6) 0.0006(5) 0.0010(6)
C14 0.0145(7) 0.0241(7) 0.0140(7) -0.0019(6) -0.0004(5) 0.0004(6)
C15 0.0154(7) 0.0393(9) 0.0153(7) -0.0042(7) -0.0021(5) 0.0029(7)
C16 0.0200(8) 0.0483(10) 0.0151(7) -0.0047(8) -0.0027(6) 0.0019(7)
C17 0.0193(7) 0.0287(8) 0.0148(7) 0.0018(7) -0.0010(5) 0.0011(6)
C18 0.0195(7) 0.0261(8) 0.0170(7) 0.0013(6) 0.0010(6) 0.0030(6)

loop_
_atom_type_symbol
_atom_type_description
_atom_type_scat_dispersion_real
_atom_type_scat_dispersion_imag
_atom_type_scat_source
C C 0.0181 0.0091 'International Tables Vol C Tables 4.2.6.8 and 6.1.1.4'
H H 0.0000 0.0000 'International Tables Vol C Tables 4.2.6.8 and 6.1.1.4'
O O 0.0492 0.0322 'International Tables Vol C Tables 4.2.6.8 and 6.1.1.4'

loop_
_geom_angle_atom_site_label_1
_geom_angle_atom_site_label_2
_geom_angle_atom_site_label_3
_geom_angle
C3 O3 H3A 111.0(17)
C2 C1 C10 121.43(14)
C2 C1 H1A 119.3
C10 C1 H1A 119.3
C1 C2 C3 120.34(14)
C1 C2 H2A 119.8
C3 C2 H2A 119.8
C4 C3 O3 124.14(14)
C4 C3 C2 120.39(13)
O3 C3 C2 115.46(14)
C3 C4 C5 120.47(14)
C3 C4 H4A 119.8
C5 C4 H4A 119.8
C6 C5 C4 121.68(14)
C6 C5 C10 118.77(13)
C4 C5 C10 119.55(14)
C7 C6 C5 120.43(14)
C7 C6 H6A 119.8
C5 C6 H6A 119.8
C6 C7 C8 121.33(14)
C6 C7 H7A 119.3
C8 C7 H7A 119.3
C9 C8 C7 120.24(13)
C9 C8 C14 118.66(13)
C7 C8 C14 120.98(14)
C8 C9 C10 119.37(13)
C8 C9 C11 122.58(13)
C10 C9 C11 118.06(13)
C1 C10 C5 117.81(13)
C1 C10 C9 122.30(13)
C5 C10 C9 119.86(14)
C9 C11 C12 116.13(13)
C9 C11 H11A 108.3
C12 C11 H11A 108.3
C9 C11 H11B 108.3
C12 C11 H11B 108.3
H11A C11 H11B 107.4
C13 C12 C11 109.95(12)
C13 C12 H12A 109.7
C11 C12 H12A 109.7
C13 C12 H12B 109.7
C11 C12 H12B 109.7
H12A C12 H12B 108.2
C17 C13 C12 116.95(12)
C17 C13 C14 100.69(12)
C12 C13 C14 108.58(12)
C17 C13 C18 105.82(13)
C12 C13 C18 111.80(13)
C14 C13 C18 112.60(12)
C8 C14 C15 121.14(13)
C8 C14 C13 111.54(13)
C15 C14 C13 103.87(12)
C8 C14 H14A 106.5
C15 C14 H14A 106.5
C13 C14 H14A 106.5
C14 C15 C16 101.83(12)
C14 C15 H15A 111.4
C16 C15 H15A 111.4
C14 C15 H15B 111.4
C16 C15 H15B 111.4
H15A C15 H15B 109.3
C17 C16 C15 105.59(13)
C17 C16 H16A 110.6
C15 C16 H16A 110.6
C17 C16 H16B 110.6
C15 C16 H16B 110.6
H16A C16 H16B 108.8
O17 C17 C13 125.78(15)
O17 C17 C16 125.78(15)
C13 C17 C16 108.43(13)
C13 C18 H18A 109.5
C13 C18 H18B 109.5
H18A C18 H18B 109.5
C13 C18 H18C 109.5
H18A C18 H18C 109.5
H18B C18 H18C 109.5

loop_
_geom_bond_atom_site_label_1
_geom_bond_atom_site_label_2
_geom_bond_distance
O3 C3 1.3714(17)
O3 H3A 0.95(3)
O17 C17 1.220(2)
C1 C2 1.369(2)
C1 C10 1.423(2)
C1 H1A 0.9500
C2 C3 1.411(2)
C2 H2A 0.9500
C3 C4 1.369(2)
C4 C5 1.4243(19)
C4 H4A 0.9500
C5 C6 1.413(2)
C5 C10 1.429(2)
C6 C7 1.369(2)
C6 H6A 0.9500
C7 C8 1.414(2)
C7 H7A 0.9500
C8 C9 1.381(2)
C8 C14 1.5103(19)
C9 C10 1.4309(19)
C9 C11 1.5234(19)
C11 C12 1.5433(19)
C11 H11A 0.9900
C11 H11B 0.9900
C12 C13 1.520(2)
C12 H12A 0.9900
C12 H12B 0.9900
C13 C17 1.5118(19)
C13 C14 1.537(2)
C13 C18 1.544(2)
C14 C15 1.535(2)
C14 H14A 1.0000
C15 C16 1.547(2)
C15 H15A 0.9900
C15 H15B 0.9900
C16 C17 1.523(2)
C16 H16A 0.9900
C16 H16B 0.9900
C18 H18A 0.9800
C18 H18B 0.9800
C18 H18C 0.9800

loop_
_geom_hbond_atom_site_label_D
_geom_hbond_atom_site_label_H
_geom_hbond_atom_site_label_A
_geom_hbond_site_symmetry_A
_geom_hbond_distance_DH
_geom_hbond_distance_HA
_geom_hbond_distance_DA
_geom_hbond_angle_DHA
O3 H3A O17 2_564 0.95(3) 1.82(3) 2.7153(17) 157(3)

loop_
_geom_torsion_atom_site_label_1
_geom_torsion_atom_site_label_2
_geom_torsion_atom_site_label_3
_geom_torsion_atom_site_label_4
_geom_torsion
C10 C1 C2 C3 0.7(2)
C1 C2 C3 C4 -0.7(2)
C1 C2 C3 O3 179.27(14)
O3 C3 C4 C5 179.87(14)
C2 C3 C4 C5 -0.2(2)
C3 C4 C5 C6 -178.75(15)
C3 C4 C5 C10 1.0(2)
C4 C5 C6 C7 179.52(14)
C10 C5 C6 C7 -0.2(2)
C5 C6 C7 C8 -0.4(2)
C6 C7 C8 C9 0.7(2)
C6 C7 C8 C14 -175.24(15)
C7 C8 C9 C10 -0.4(2)
C14 C8 C9 C10 175.63(14)
C7 C8 C9 C11 179.82(14)
C14 C8 C9 C11 -4.1(2)
C2 C1 C10 C5 0.1(2)
C2 C1 C10 C9 178.36(15)
C6 C5 C10 C1 178.82(14)
C4 C5 C10 C1 -0.9(2)
C6 C5 C10 C9 0.5(2)
C4 C5 C10 C9 -179.25(14)
C8 C9 C10 C1 -178.42(14)
C11 C9 C10 C1 1.3(2)
C8 C9 C10 C5 -0.2(2)
C11 C9 C10 C5 179.60(13)
C8 C9 C11 C12 4.1(2)
C10 C9 C11 C12 -175.62(14)
C9 C11 C12 C13 -32.63(19)
C11 C12 C13 C17 173.40(14)
C11 C12 C13 C14 60.42(17)
C11 C12 C13 C18 -64.41(16)
C9 C8 C14 C15 155.31(15)
C7 C8 C14 C15 -28.7(2)
C9 C8 C14 C13 32.65(19)
C7 C8 C14 C13 -151.31(14)
C17 C13 C14 C8 175.33(13)
C12 C13 C14 C8 -61.31(16)
C18 C13 C14 C8 63.05(16)
C17 C13 C14 C15 43.25(15)
C12 C13 C14 C15 166.61(13)
C18 C13 C14 C15 -69.03(16)
C8 C14 C15 C16 -167.57(14)
C13 C14 C15 C16 -41.33(17)
C14 C15 C16 C17 22.97(18)
C12 C13 C17 O17 33.7(3)
C14 C13 C17 O17 151.02(18)
C18 C13 C17 O17 -91.6(2)
C12 C13 C17 C16 -145.92(15)
C14 C13 C17 C16 -28.56(16)
C18 C13 C17 C16 88.83(16)
C15 C16 C17 O17 -175.96(18)
C15 C16 C17 C13 3.62(19)

_cod_database_fobs_code 2242124
